data_7241317
loop_
_publ_author_name
'Doroshenko, Iaroslav'
'B\"ohme, Michael'
'Buchholz, Axel'
'Simonikova, Lucie'
'Plass, Winfried'
'Pinkas, Jiri'

_publ_section_title
;
 Octanuclear nickel phosphonate core forming extended and molecular
 structures
;
_journal_name_full CrystEngComm
_journal_paper_doi 10.1039/D0CE01055C
_journal_year 2020
_chemical_formula_sum 'C35 H55 N3 Na Ni4 O18 P3'
_chemical_formula_weight 1156.56
_space_group_crystal_system monoclinic
_space_group_IT_number 14
_space_group_name_Hall '-P 2yn'
_space_group_name_H-M_alt 'P 1 21/n 1'
_atom_sites_solution_hydrogens mixed
_audit_creation_method SHELXL-2014/7
_audit_update_record
;
2020-03-18 deposited with the CCDC.	2020-09-25 downloaded from the CCDC.
;
_cell_angle_alpha 90
_cell_angle_beta 97.8870(10)
_cell_angle_gamma 90
_cell_formula_units_Z 4
_cell_length_a 18.4309(2)
_cell_length_b 13.53120(10)
_cell_length_c 18.5524(2)
_cell_measurement_reflns_used 16980
_cell_measurement_temperature 120(2)
_cell_measurement_theta_max 29.8370
_cell_measurement_theta_min 1.8470
_cell_volume 4583.06(8)
_computing_structure_refinement 'SHELXL-2014/7 (Sheldrick, 2014)'
_diffrn_ambient_temperature 120(2)
_diffrn_measured_fraction_theta_full 1.000
_diffrn_measured_fraction_theta_max 1.000
_diffrn_measurement_device_type 'AFC11 (Right): Eulerian 3 circle'
_diffrn_measurement_method 'Profile data from \w-scans'
_diffrn_radiation_type MoK\a
_diffrn_radiation_wavelength 0.71073
_diffrn_reflns_av_R_equivalents 0.0208
_diffrn_reflns_av_unetI/netI 0.0193
_diffrn_reflns_Laue_measured_fraction_full 1.000
_diffrn_reflns_Laue_measured_fraction_max 1.000
_diffrn_reflns_limit_h_max 22
_diffrn_reflns_limit_h_min -20
_diffrn_reflns_limit_k_max 15
_diffrn_reflns_limit_k_min -16
_diffrn_reflns_limit_l_max 22
_diffrn_reflns_limit_l_min -21
_diffrn_reflns_number 29390
_diffrn_reflns_point_group_measured_fraction_full 1.000
_diffrn_reflns_point_group_measured_fraction_max 1.000
_diffrn_reflns_theta_full 25.242
_diffrn_reflns_theta_max 25.681
_diffrn_reflns_theta_min 1.869
_diffrn_source 'Rotating Anode MicroMax-007HF DW 1.2 kW'
_exptl_absorpt_coefficient_mu 1.807
_exptl_absorpt_correction_T_max 1.00000
_exptl_absorpt_correction_T_min 0.90231
_exptl_absorpt_correction_type multi-scan
_exptl_absorpt_process_details
;
CrysAlisPro 1.171.38.41 (Rigaku Oxford Diffraction, 2015)
Empirical absorption correction using spherical harmonics,
 implemented in SCALE3 ABSPACK scaling algorithm.
;
_exptl_crystal_colour 'pale green'
_exptl_crystal_density_diffrn 1.676
_exptl_crystal_description prism
_exptl_crystal_F_000 2392
_exptl_crystal_size_max 0.110
_exptl_crystal_size_mid 0.050
_exptl_crystal_size_min 0.050
_refine_diff_density_max 0.495
_refine_diff_density_min -0.357
_refine_diff_density_rms 0.074
_refine_ls_extinction_method none
_refine_ls_goodness_of_fit_ref 1.044
_refine_ls_hydrogen_treatment mixed
_refine_ls_matrix_type full
_refine_ls_number_parameters 609
_refine_ls_number_reflns 8699
_refine_ls_number_restraints 7
_refine_ls_restrained_S_all 1.044
_refine_ls_R_factor_all 0.0333
_refine_ls_R_factor_gt 0.0285
_refine_ls_shift/su_max 0.002
_refine_ls_shift/su_mean 0.000
_refine_ls_structure_factor_coef Fsqd
_refine_ls_weighting_details 'w=1/[\s^2^(Fo^2^)+(0.0398P)^2^+5.0587P] where P=(Fo^2^+2Fc^2^)/3'
_refine_ls_weighting_scheme calc
_refine_ls_wR_factor_gt 0.0738
_refine_ls_wR_factor_ref 0.0766
_reflns_Friedel_coverage 0.000
_reflns_number_gt 7759
_reflns_number_total 8699
_reflns_threshold_expression 'I > 2\s(I)'
_cod_data_source_file d0ce01055c2.cif
_cod_data_source_block 0318
_cod_original_sg_symbol_H-M 'P 21/n'
_cod_database_code 7241317
_shelx_shelxl_version_number 2014/7
_shelx_space_group_comment
;
The symmetry employed for this shelxl refinement is uniquely defined
by the following loop, which should always be used as a source of
symmetry information in preference to the above space-group names.
They are only intended as comments.
;
_shelx_estimated_absorpt_t_min 0.826
_shelx_estimated_absorpt_t_max 0.915

loop_
_space_group_symop_operation_xyz
'x, y, z'
'-x+1/2, y+1/2, -z+1/2'
'-x, -y, -z'
'x-1/2, -y-1/2, z-1/2'

loop_
_atom_site_label
_atom_site_type_symbol
_atom_site_fract_x
_atom_site_fract_y
_atom_site_fract_z
_atom_site_U_iso_or_equiv
_atom_site_adp_type
_atom_site_occupancy
_atom_site_site_symmetry_order
_atom_site_calc_flag
_atom_site_refinement_flags_posn
_atom_site_refinement_flags_adp
_atom_site_refinement_flags_occupancy
_atom_site_disorder_assembly
_atom_site_disorder_group
Ni1 Ni 0.38006(2) 0.58315(2) 0.80190(2) 0.01595(8) Uani 1 1 d . . . . .
Ni2 Ni 0.49584(2) 0.54948(2) 0.69943(2) 0.01388(7) Uani 1 1 d . . . . .
Ni3 Ni 0.46004(2) 0.69076(2) 0.53275(2) 0.01558(8) Uani 1 1 d . . . . .
Ni4 Ni 0.43284(2) 0.35623(2) 0.57539(2) 0.01517(8) Uani 1 1 d . . . . .
Na1 Na 0.18210(5) 0.30985(7) 0.67378(5) 0.0228(2) Uani 1 1 d . . . . .
O1 O 0.34845(9) 0.46233(12) 0.57179(9) 0.0179(3) Uani 1 1 d D . . . .
H1 H 0.3610(15) 0.5045(18) 0.5420(13) 0.027 Uiso 1 1 d D U . . .
H2 H 0.3560(15) 0.493(2) 0.6120(11) 0.027 Uiso 1 1 d D U . . .
P1_1 P 0.37893(3) 0.38244(4) 0.72898(3) 0.01555(12) Uani 1 1 d . . . . .
O1_1 O 0.35932(9) 0.66152(12) 0.88705(9) 0.0209(4) Uani 1 1 d . . . . .
O2_1 O 0.39633(8) 0.49337(11) 0.71394(8) 0.0157(3) Uani 1 1 d . . . . .
O3_1 O 0.29775(8) 0.36771(12) 0.72961(9) 0.0188(3) Uani 1 1 d . . . . .
O4_1 O 0.41242(9) 0.31720(12) 0.67629(9) 0.0188(3) Uani 1 1 d . . . . .
N1_1 N 0.40083(11) 0.45494(14) 0.86094(10) 0.0188(4) Uani 1 1 d . . . . .
C1_1 C 0.35014(13) 0.62534(18) 0.95064(13) 0.0204(5) Uani 1 1 d . . . . .
C2_1 C 0.32630(15) 0.6891(2) 1.00303(14) 0.0279(6) Uani 1 1 d . . . . .
H2_1 H 0.3186 0.7569 0.9911 0.033 Uiso 1 1 calc R U . . .
C3_1 C 0.31384(15) 0.6569(2) 1.07059(14) 0.0307(6) Uani 1 1 d . . . . .
H3_1 H 0.2973 0.7023 1.1039 0.037 Uiso 1 1 calc R U . . .
C4_1 C 0.32520(15) 0.5581(2) 1.09072(14) 0.0295(6) Uani 1 1 d . . . . .
H4_1 H 0.3159 0.5356 1.1371 0.035 Uiso 1 1 calc R U . . .
C5_1 C 0.35034(15) 0.4937(2) 1.04169(13) 0.0265(5) Uani 1 1 d . . . . .
H5_1 H 0.3593 0.4268 1.0556 0.032 Uiso 1 1 calc R U . . .
C6_1 C 0.36313(13) 0.52397(18) 0.97172(13) 0.0213(5) Uani 1 1 d . . . . .
C7_1 C 0.38866(13) 0.44739(18) 0.92734(13) 0.0217(5) Uani 1 1 d . . . . .
H7_1 H 0.3974 0.3845 0.9496 0.026 Uiso 1 1 calc R U . . .
C8_1 C 0.42616(13) 0.36657(17) 0.82287(12) 0.0190(5) Uani 1 1 d . . . . .
C9_1 C 0.40600(15) 0.26677(18) 0.85273(14) 0.0257(5) Uani 1 1 d . . . . .
H9A_1 H 0.4335 0.2569 0.9013 0.039 Uiso 1 1 calc R U . . .
H9B_1 H 0.4182 0.2140 0.8202 0.039 Uiso 1 1 calc R U . . .
H9C_1 H 0.3534 0.2652 0.8559 0.039 Uiso 1 1 calc R U . . .
C10_1 C 0.50949(13) 0.37228(19) 0.82642(14) 0.0241(5) Uani 1 1 d . . . . .
H10A_1 H 0.5324 0.3627 0.8768 0.036 Uiso 1 1 calc R U . . .
H10B_1 H 0.5232 0.4372 0.8092 0.036 Uiso 1 1 calc R U . . .
H10C_1 H 0.5262 0.3206 0.7956 0.036 Uiso 1 1 calc R U . . .
P1_2 P 0.40209(3) 0.73639(4) 0.67302(3) 0.01675(13) Uani 1 1 d . . . . .
O1_2 O 0.48243(9) 0.74073(12) 0.43651(8) 0.0186(3) Uani 1 1 d . . . . .
O2_2 O 0.36028(9) 0.70408(12) 0.73405(9) 0.0188(3) Uani 1 1 d . . . . .
O3_2 O 0.45735(9) 0.81800(12) 0.69370(9) 0.0223(4) Uani 1 1 d . . . . .
O4_2 O 0.43992(8) 0.65031(11) 0.63596(8) 0.0162(3) Uani 1 1 d . . . . .
N1_2 N 0.37362(11) 0.78156(14) 0.53244(10) 0.0190(4) Uani 1 1 d . . . . .
C1_2 C 0.43964(14) 0.79808(17) 0.39093(13) 0.0214(5) Uani 1 1 d . . . . .
C2_2 C 0.45774(16) 0.8169(2) 0.32077(15) 0.0305(6) Uani 1 1 d . . . . .
H2_2 H 0.5001 0.7867 0.3064 0.037 Uiso 1 1 calc R U . . .
C3_2 C 0.41545(17) 0.8781(2) 0.27243(16) 0.0387(7) Uani 1 1 d . . . . .
H3_2 H 0.4284 0.8875 0.2251 0.046 Uiso 1 1 calc R U . . .
C4_2 C 0.35439(16) 0.9260(2) 0.29182(15) 0.0356(7) Uani 1 1 d . . . . .
H4_2 H 0.3268 0.9705 0.2592 0.043 Uiso 1 1 calc R U . . .
C5_2 C 0.33498(16) 0.9075(2) 0.35899(15) 0.0321(6) Uani 1 1 d . . . . .
H5_2 H 0.2923 0.9383 0.3720 0.039 Uiso 1 1 calc R U . . .
C6_2 C 0.37583(14) 0.84439(19) 0.40962(13) 0.0246(5) Uani 1 1 d . . . . .
C7_2 C 0.34742(14) 0.83478(19) 0.47825(13) 0.0239(5) Uani 1 1 d . . . . .
H7_2 H 0.3048 0.8720 0.4835 0.029 Uiso 1 1 calc R U . . .
C8_2 C 0.33395(13) 0.77927(18) 0.59758(13) 0.0210(5) Uani 1 1 d . . . . .
C9_2 C 0.30471(16) 0.8797(2) 0.61745(14) 0.0304(6) Uani 1 1 d . . . . .
H9A_2 H 0.2666 0.9016 0.5787 0.046 Uiso 1 1 calc R U . . .
H9B_2 H 0.3448 0.9279 0.6233 0.046 Uiso 1 1 calc R U . . .
H9C_2 H 0.2840 0.8742 0.6632 0.046 Uiso 1 1 calc R U . . .
C10_2 C 0.27206(14) 0.7037(2) 0.58187(14) 0.0276(6) Uani 1 1 d . . . . .
H10A_2 H 0.2343 0.7297 0.5443 0.041 Uiso 1 1 calc R U . . .
H10B_2 H 0.2506 0.6910 0.6265 0.041 Uiso 1 1 calc R U . . .
H10C_2 H 0.2917 0.6419 0.5648 0.041 Uiso 1 1 calc R U . . .
P1_3 P 0.57024(3) 0.50184(4) 0.57213(3) 0.01400(12) Uani 1 1 d . . . . .
O1_3 O 0.49302(8) 0.61204(12) 0.79527(8) 0.0173(3) Uani 1 1 d . . . . .
O2_3 O 0.50731(8) 0.46383(11) 0.61136(8) 0.0150(3) Uani 1 1 d . . . . .
O3_3 O 0.59975(8) 0.42569(11) 0.52351(8) 0.0162(3) Uani 1 1 d . . . . .
O4_3 O 0.55094(8) 0.59990(11) 0.53207(8) 0.0158(3) Uani 1 1 d . . . . .
N1_3 N 0.60300(10) 0.57972(14) 0.70228(10) 0.0167(4) Uani 1 1 d . . . . .
C1_3 C 0.54143(13) 0.67407(17) 0.82922(12) 0.0181(5) Uani 1 1 d . . . . .
C2_3 C 0.52523(14) 0.72598(18) 0.89085(13) 0.0231(5) Uani 1 1 d . . . . .
H2_3 H 0.4793 0.7159 0.9075 0.028 Uiso 1 1 calc R U . . .
C3_3 C 0.57462(15) 0.7911(2) 0.92750(14) 0.0280(6) Uani 1 1 d . . . . .
H3_3 H 0.5620 0.8254 0.9687 0.034 Uiso 1 1 calc R U . . .
C4_3 C 0.64268(16) 0.8077(2) 0.90528(15) 0.0324(6) Uani 1 1 d . . . . .
H4_3 H 0.6763 0.8531 0.9307 0.039 Uiso 1 1 calc R U . . .
C5_3 C 0.66035(15) 0.7571(2) 0.84606(15) 0.0296(6) Uani 1 1 d . . . . .
H5_3 H 0.7070 0.7676 0.8310 0.036 Uiso 1 1 calc R U . . .
C6_3 C 0.61136(13) 0.69020(18) 0.80688(13) 0.0214(5) Uani 1 1 d . . . . .
C7_3 C 0.63837(13) 0.64011(18) 0.74726(13) 0.0218(5) Uani 1 1 d . . . . .
H7_3 H 0.6877 0.6534 0.7407 0.026 Uiso 1 1 calc R U . . .
C8_3 C 0.64233(12) 0.52766(18) 0.64814(12) 0.0178(5) Uani 1 1 d . . . . .
C9_3 C 0.70383(13) 0.5881(2) 0.62127(14) 0.0259(5) Uani 1 1 d . . . . .
H9A_3 H 0.7444 0.5958 0.6610 0.039 Uiso 1 1 calc R U . . .
H9B_3 H 0.6851 0.6534 0.6052 0.039 Uiso 1 1 calc R U . . .
H9C_3 H 0.7213 0.5536 0.5805 0.039 Uiso 1 1 calc R U . . .
C10_3 C 0.67077(14) 0.42931(19) 0.68164(13) 0.0236(5) Uani 1 1 d . . . . .
H10A_3 H 0.7086 0.4420 0.7231 0.035 Uiso 1 1 calc R U . . .
H10B_3 H 0.6917 0.3902 0.6451 0.035 Uiso 1 1 calc R U . . .
H10C_3 H 0.6303 0.3927 0.6982 0.035 Uiso 1 1 calc R U . . .
O1_4 O 0.08423(11) 0.40898(15) 0.69180(11) 0.0343(5) Uani 1 1 d D . . . .
H1_4 H 0.0695(18) 0.384(3) 0.7300(14) 0.051 Uiso 1 1 d D U . . .
C1_4 C 0.0383(2) 0.4871(3) 0.66783(19) 0.0488(8) Uani 1 1 d . . . . .
H1A_4 H 0.0340 0.5318 0.7086 0.073 Uiso 1 1 calc R U . . .
H1B_4 H -0.0102 0.4614 0.6486 0.073 Uiso 1 1 calc R U . . .
H1C_4 H 0.0587 0.5231 0.6294 0.073 Uiso 1 1 calc R U . . .
O1_5 O 0.20098(11) 0.41436(15) 0.57756(11) 0.0344(5) Uani 1 1 d D . . . .
H1_5 H 0.2442(11) 0.426(3) 0.573(2) 0.052 Uiso 1 1 d D U . . .
C1_5 C 0.15333(18) 0.4621(3) 0.52449(19) 0.0485(8) Uani 1 1 d . . . . .
H1A_5 H 0.1707 0.4544 0.4772 0.073 Uiso 1 1 calc R U . . .
H1B_5 H 0.1512 0.5325 0.5364 0.073 Uiso 1 1 calc R U . . .
H1C_5 H 0.1043 0.4332 0.5223 0.073 Uiso 1 1 calc R U . . .
O1_6 O 0.26885(9) 0.54093(13) 0.78747(10) 0.0234(4) Uani 1 1 d D . . . .
H1_6 H 0.2693(17) 0.4859(16) 0.7659(15) 0.035 Uiso 1 1 d D U . . .
C1_6 C 0.20737(14) 0.5942(2) 0.75450(16) 0.0302(6) Uani 1 1 d . . . . .
H1A_6 H 0.1641 0.5744 0.7763 0.045 Uiso 1 1 calc R U . . .
H1B_6 H 0.1993 0.5800 0.7022 0.045 Uiso 1 1 calc R U . . .
H1C_6 H 0.2160 0.6651 0.7621 0.045 Uiso 1 1 calc R U . . .
O1_7 O 0.36355(10) 0.24985(13) 0.52241(10) 0.0254(4) Uani 1 1 d D . . . .
H1_7 H 0.3829(16) 0.238(2) 0.4856(13) 0.038 Uiso 1 1 d D U . . .
C1_7 C 0.35087(16) 0.1609(2) 0.56131(16) 0.0328(6) Uani 1 1 d . . . . .
H1A_7 H 0.3249 0.1129 0.5276 0.049 Uiso 1 1 calc R U . . .
H1B_7 H 0.3212 0.1763 0.5998 0.049 Uiso 1 1 calc R U . . .
H1C_7 H 0.3979 0.1330 0.5830 0.049 Uiso 1 1 calc R U . . .
O1_8 O 0.53457(10) 0.80402(12) 0.58500(9) 0.0226(4) Uani 1 1 d D . . . .
H1_8 H 0.5197(16) 0.804(2) 0.6247(11) 0.034 Uiso 1 1 d D U . . .
C1_8 C 0.52516(17) 0.90513(19) 0.56024(16) 0.0326(6) Uani 1 1 d . . . . .
H1A_8 H 0.5697 0.9429 0.5770 0.049 Uiso 1 1 calc R U . . .
H1B_8 H 0.4835 0.9347 0.5800 0.049 Uiso 1 1 calc R U . . .
H1C_8 H 0.5160 0.9064 0.5070 0.049 Uiso 1 1 calc R U . . .

loop_
_atom_site_aniso_label
_atom_site_aniso_U_11
_atom_site_aniso_U_22
_atom_site_aniso_U_33
_atom_site_aniso_U_23
_atom_site_aniso_U_13
_atom_site_aniso_U_12
Ni1 0.01931(16) 0.01544(15) 0.01416(14) 0.00014(11) 0.00605(11) -0.00023(11)
Ni2 0.01529(15) 0.01390(14) 0.01311(14) -0.00053(11) 0.00432(11) -0.00086(10)
Ni3 0.01997(16) 0.01297(14) 0.01492(14) 0.00108(11) 0.00645(11) 0.00131(11)
Ni4 0.01824(15) 0.01385(15) 0.01451(14) 0.00007(11) 0.00608(11) -0.00137(11)
Na1 0.0267(5) 0.0201(5) 0.0227(5) 0.0012(4) 0.0073(4) -0.0034(4)
O1 0.0209(8) 0.0187(8) 0.0149(8) -0.0001(7) 0.0058(7) -0.0016(6)
P1_1 0.0184(3) 0.0147(3) 0.0146(3) 0.0006(2) 0.0059(2) -0.0025(2)
O1_1 0.0261(9) 0.0211(8) 0.0169(8) -0.0007(7) 0.0079(7) 0.0006(7)
O2_1 0.0183(8) 0.0138(8) 0.0159(8) 0.0004(6) 0.0058(6) -0.0014(6)
O3_1 0.0177(8) 0.0177(8) 0.0223(8) 0.0015(7) 0.0072(6) -0.0041(6)
O4_1 0.0251(9) 0.0165(8) 0.0164(8) 0.0009(7) 0.0083(7) -0.0016(6)
N1_1 0.0220(10) 0.0190(10) 0.0158(10) 0.0004(8) 0.0048(8) -0.0009(8)
C1_1 0.0217(12) 0.0240(12) 0.0164(11) -0.0023(10) 0.0051(9) -0.0022(10)
C2_1 0.0336(15) 0.0263(14) 0.0246(13) -0.0024(11) 0.0072(11) 0.0029(11)
C3_1 0.0366(15) 0.0375(15) 0.0192(12) -0.0064(12) 0.0079(11) 0.0028(12)
C4_1 0.0342(15) 0.0383(15) 0.0169(12) -0.0006(11) 0.0066(11) -0.0053(12)
C5_1 0.0347(14) 0.0272(13) 0.0183(12) 0.0000(11) 0.0060(10) -0.0053(11)
C6_1 0.0247(13) 0.0233(12) 0.0160(11) 0.0000(10) 0.0035(9) -0.0028(10)
C7_1 0.0246(13) 0.0204(12) 0.0200(12) 0.0035(10) 0.0033(10) -0.0014(9)
C8_1 0.0260(13) 0.0158(11) 0.0158(11) 0.0005(9) 0.0045(9) 0.0004(9)
C9_1 0.0373(15) 0.0197(12) 0.0208(12) 0.0026(10) 0.0064(11) 0.0008(11)
C10_1 0.0251(13) 0.0235(12) 0.0230(12) 0.0012(10) 0.0005(10) 0.0025(10)
P1_2 0.0207(3) 0.0152(3) 0.0157(3) 0.0005(2) 0.0070(2) 0.0019(2)
O1_2 0.0240(9) 0.0162(8) 0.0167(8) 0.0030(7) 0.0063(7) 0.0023(6)
O2_2 0.0215(8) 0.0185(8) 0.0179(8) 0.0004(7) 0.0079(7) 0.0024(6)
O3_2 0.0277(9) 0.0192(9) 0.0218(9) -0.0025(7) 0.0096(7) -0.0028(7)
O4_2 0.0190(8) 0.0160(8) 0.0144(7) -0.0001(6) 0.0058(6) 0.0022(6)
N1_2 0.0254(11) 0.0167(10) 0.0158(9) 0.0007(8) 0.0059(8) 0.0021(8)
C1_2 0.0298(13) 0.0153(11) 0.0194(12) 0.0012(10) 0.0042(10) 0.0031(9)
C2_2 0.0360(15) 0.0319(15) 0.0259(13) 0.0073(12) 0.0132(11) 0.0096(12)
C3_2 0.0461(18) 0.0463(18) 0.0260(14) 0.0136(13) 0.0131(13) 0.0138(14)
C4_2 0.0397(16) 0.0414(17) 0.0248(14) 0.0141(13) 0.0012(12) 0.0111(13)
C5_2 0.0326(15) 0.0352(15) 0.0285(14) 0.0040(12) 0.0043(11) 0.0079(12)
C6_2 0.0298(14) 0.0237(13) 0.0212(12) 0.0044(10) 0.0060(10) 0.0037(10)
C7_2 0.0242(13) 0.0242(13) 0.0238(12) 0.0017(11) 0.0054(10) 0.0070(10)
C8_2 0.0232(12) 0.0223(12) 0.0193(12) 0.0030(10) 0.0095(10) 0.0060(10)
C9_2 0.0394(16) 0.0300(14) 0.0243(13) 0.0031(11) 0.0129(11) 0.0155(12)
C10_2 0.0219(13) 0.0377(15) 0.0235(13) 0.0057(11) 0.0042(10) 0.0008(11)
P1_3 0.0154(3) 0.0139(3) 0.0136(3) 0.0002(2) 0.0051(2) -0.0001(2)
O1_3 0.0182(8) 0.0185(8) 0.0157(8) -0.0018(7) 0.0038(6) -0.0018(6)
O2_3 0.0164(8) 0.0154(8) 0.0138(7) 0.0006(6) 0.0048(6) -0.0011(6)
O3_3 0.0187(8) 0.0155(8) 0.0153(8) -0.0002(6) 0.0062(6) 0.0000(6)
O4_3 0.0174(8) 0.0156(8) 0.0153(8) 0.0004(6) 0.0049(6) -0.0002(6)
N1_3 0.0175(10) 0.0178(10) 0.0152(9) 0.0011(8) 0.0036(8) -0.0011(8)
C1_3 0.0201(12) 0.0155(11) 0.0181(11) 0.0019(9) 0.0004(9) -0.0002(9)
C2_3 0.0263(13) 0.0241(12) 0.0188(12) -0.0013(10) 0.0026(10) -0.0010(10)
C3_3 0.0341(15) 0.0275(14) 0.0219(13) -0.0081(11) 0.0027(11) 0.0000(11)
C4_3 0.0352(15) 0.0309(15) 0.0298(14) -0.0117(12) 0.0002(12) -0.0089(12)
C5_3 0.0256(13) 0.0319(14) 0.0313(14) -0.0069(12) 0.0034(11) -0.0080(11)
C6_3 0.0238(13) 0.0197(12) 0.0205(12) -0.0008(10) 0.0019(10) -0.0033(9)
C7_3 0.0173(12) 0.0248(12) 0.0236(12) -0.0002(10) 0.0042(9) -0.0031(9)
C8_3 0.0150(11) 0.0225(12) 0.0169(11) -0.0005(10) 0.0052(9) 0.0003(9)
C9_3 0.0203(12) 0.0371(15) 0.0212(12) -0.0015(11) 0.0061(10) -0.0080(11)
C10_3 0.0227(13) 0.0278(13) 0.0200(12) -0.0002(10) 0.0016(10) 0.0075(10)
O1_4 0.0391(11) 0.0323(11) 0.0350(11) 0.0137(9) 0.0177(9) 0.0078(9)
C1_4 0.056(2) 0.0411(18) 0.051(2) 0.0104(16) 0.0136(16) 0.0122(16)
O1_5 0.0296(10) 0.0395(11) 0.0346(11) 0.0124(9) 0.0066(9) -0.0062(9)
C1_5 0.0387(18) 0.057(2) 0.050(2) 0.0159(17) 0.0092(15) 0.0077(15)
O1_6 0.0214(9) 0.0205(9) 0.0289(9) -0.0018(8) 0.0052(7) -0.0010(7)
C1_6 0.0258(14) 0.0271(14) 0.0377(15) 0.0038(12) 0.0044(11) 0.0007(11)
O1_7 0.0315(10) 0.0200(9) 0.0246(9) -0.0003(8) 0.0037(8) -0.0063(7)
C1_7 0.0378(16) 0.0237(13) 0.0371(15) 0.0045(12) 0.0056(12) -0.0101(11)
O1_8 0.0295(10) 0.0177(8) 0.0226(9) -0.0011(7) 0.0105(7) -0.0033(7)
C1_8 0.0466(17) 0.0193(13) 0.0345(15) -0.0019(12) 0.0144(13) -0.0067(12)

loop_
_atom_type_symbol
_atom_type_description
_atom_type_scat_dispersion_real
_atom_type_scat_dispersion_imag
_atom_type_scat_source
C C 0.0033 0.0016 'International Tables Vol C Tables 4.2.6.8 and 6.1.1.4'
H H 0.0000 0.0000 'International Tables Vol C Tables 4.2.6.8 and 6.1.1.4'
N N 0.0061 0.0033 'International Tables Vol C Tables 4.2.6.8 and 6.1.1.4'
O O 0.0106 0.0060 'International Tables Vol C Tables 4.2.6.8 and 6.1.1.4'
Na Na 0.0362 0.0249 'International Tables Vol C Tables 4.2.6.8 and 6.1.1.4'
P P 0.1023 0.0942 'International Tables Vol C Tables 4.2.6.8 and 6.1.1.4'
Ni Ni 0.3393 1.1124 'International Tables Vol C Tables 4.2.6.8 and 6.1.1.4'

loop_
_geom_angle_atom_site_label_1
_geom_angle_atom_site_label_2
_geom_angle_atom_site_label_3
_geom_angle
_geom_angle_site_symmetry_1
_geom_angle_site_symmetry_3
_geom_angle_publ_flag
O1_1 Ni1 N1_1 93.95(7) . . ?
O1_1 Ni1 O2_2 91.41(7) . . ?
N1_1 Ni1 O2_2 174.62(7) . . ?
O1_1 Ni1 O2_1 175.92(6) . . ?
N1_1 Ni1 O2_1 83.65(7) . . ?
O2_2 Ni1 O2_1 90.97(6) . . ?
O1_1 Ni1 O1_6 87.46(7) . . ?
N1_1 Ni1 O1_6 86.89(7) . . ?
O2_2 Ni1 O1_6 92.87(7) . . ?
O2_1 Ni1 O1_6 89.11(6) . . ?
O1_1 Ni1 O1_3 104.10(6) . . ?
N1_1 Ni1 O1_3 94.20(7) . . ?
O2_2 Ni1 O1_3 84.95(6) . . ?
O2_1 Ni1 O1_3 79.41(6) . . ?
O1_6 Ni1 O1_3 168.26(6) . . ?
O1_1 Ni1 Na1 44.87(5) . 2_556 ?
N1_1 Ni1 Na1 138.33(6) . 2_556 ?
O2_2 Ni1 Na1 46.93(5) . 2_556 ?
O2_1 Ni1 Na1 136.99(5) . 2_556 ?
O1_6 Ni1 Na1 85.42(5) . 2_556 ?
O1_3 Ni1 Na1 101.27(5) . 2_556 ?
O1_3 Ni2 O4_2 99.37(6) . . ?
O1_3 Ni2 N1_3 92.07(7) . . ?
O4_2 Ni2 N1_3 107.60(7) . . ?
O1_3 Ni2 O2_1 84.57(6) . . ?
O4_2 Ni2 O2_1 86.06(6) . . ?
N1_3 Ni2 O2_1 166.31(7) . . ?
O1_3 Ni2 O2_3 169.55(6) . . ?
O4_2 Ni2 O2_3 91.02(6) . . ?
N1_3 Ni2 O2_3 85.83(7) . . ?
O2_1 Ni2 O2_3 95.07(6) . . ?
O1_2 Ni3 N1_2 92.93(7) . . ?
O1_2 Ni3 O4_2 175.22(6) . . ?
N1_2 Ni3 O4_2 85.53(7) . . ?
O1_2 Ni3 O4_3 85.95(6) . . ?
N1_2 Ni3 O4_3 178.49(7) . . ?
O4_2 Ni3 O4_3 95.50(6) . . ?
O1_2 Ni3 O3_3 88.21(6) . 3_666 ?
N1_2 Ni3 O3_3 95.45(7) . 3_666 ?
O4_2 Ni3 O3_3 96.44(6) . 3_666 ?
O4_3 Ni3 O3_3 85.53(6) . 3_666 ?
O1_2 Ni3 O1_8 87.99(7) . . ?
N1_2 Ni3 O1_8 91.27(7) . . ?
O4_2 Ni3 O1_8 87.52(6) . . ?
O4_3 Ni3 O1_8 87.68(6) . . ?
O3_3 Ni3 O1_8 172.44(6) 3_666 . ?
O4_1 Ni4 O2_3 94.89(6) . . ?
O4_1 Ni4 O1_2 99.85(6) . 3_666 ?
O2_3 Ni4 O1_2 90.21(6) . 3_666 ?
O4_1 Ni4 O1_7 94.37(7) . . ?
O2_3 Ni4 O1_7 170.52(7) . . ?
O1_2 Ni4 O1_7 86.23(7) 3_666 . ?
O4_1 Ni4 O1 88.69(6) . . ?
O2_3 Ni4 O1 89.13(6) . . ?
O1_2 Ni4 O1 171.46(6) 3_666 . ?
O1_7 Ni4 O1 93.09(7) . . ?
O4_1 Ni4 O4_3 177.22(6) . 3_666 ?
O2_3 Ni4 O4_3 86.18(6) . 3_666 ?
O1_2 Ni4 O4_3 82.70(6) 3_666 3_666 ?
O1_7 Ni4 O4_3 84.66(6) . 3_666 ?
O1 Ni4 O4_3 88.76(6) . 3_666 ?
O1_4 Na1 O1_5 87.73(8) . . ?
O1_4 Na1 O3_1 114.72(8) . . ?
O1_5 Na1 O3_1 85.11(7) . . ?
O1_4 Na1 O1_1 110.67(8) . 2_546 ?
O1_5 Na1 O1_1 102.69(7) . 2_546 ?
O3_1 Na1 O1_1 134.20(7) . 2_546 ?
O1_4 Na1 O2_2 84.70(7) . 2_546 ?
O1_5 Na1 O2_2 169.96(8) . 2_546 ?
O3_1 Na1 O2_2 104.04(6) . 2_546 ?
O1_1 Na1 O2_2 74.01(6) 2_546 2_546 ?
O1_4 Na1 Ni1 103.04(6) . 2_546 ?
O1_5 Na1 Ni1 138.64(6) . 2_546 ?
O3_1 Na1 Ni1 123.43(5) . 2_546 ?
O1_1 Na1 Ni1 36.06(4) 2_546 2_546 ?
O2_2 Na1 Ni1 38.23(4) 2_546 2_546 ?
O1_4 Na1 H1_4 18.6(5) . . ?
O1_5 Na1 H1_4 106.2(5) . . ?
O3_1 Na1 H1_4 114.2(8) . . ?
O1_1 Na1 H1_4 106.7(8) 2_546 . ?
O2_2 Na1 H1_4 66.5(6) 2_546 . ?
Ni1 Na1 H1_4 89.5(7) 2_546 . ?
Ni4 O1 H1 102.3(19) . . ?
Ni4 O1 H2 106(2) . . ?
H1 O1 H2 103(3) . . ?
O4_1 P1_1 O3_1 114.89(9) . . ?
O4_1 P1_1 O2_1 109.43(9) . . ?
O3_1 P1_1 O2_1 110.77(9) . . ?
O4_1 P1_1 C8_1 111.12(10) . . ?
O3_1 P1_1 C8_1 108.42(10) . . ?
O2_1 P1_1 C8_1 101.38(10) . . ?
C1_1 O1_1 Ni1 125.50(15) . . ?
C1_1 O1_1 Na1 132.12(15) . 2_556 ?
Ni1 O1_1 Na1 99.08(7) . 2_556 ?
P1_1 O2_1 Ni2 126.17(9) . . ?
P1_1 O2_1 Ni1 111.28(8) . . ?
Ni2 O2_1 Ni1 96.60(6) . . ?
P1_1 O3_1 Na1 150.67(10) . . ?
P1_1 O4_1 Ni4 126.08(10) . . ?
C7_1 N1_1 C8_1 119.7(2) . . ?
C7_1 N1_1 Ni1 122.16(17) . . ?
C8_1 N1_1 Ni1 118.01(14) . . ?
O1_1 C1_1 C2_1 118.8(2) . . ?
O1_1 C1_1 C6_1 124.4(2) . . ?
C2_1 C1_1 C6_1 116.8(2) . . ?
C3_1 C2_1 C1_1 122.7(3) . . ?
C3_1 C2_1 H2_1 118.7 . . ?
C1_1 C2_1 H2_1 118.7 . . ?
C2_1 C3_1 C4_1 120.6(2) . . ?
C2_1 C3_1 H3_1 119.7 . . ?
C4_1 C3_1 H3_1 119.7 . . ?
C5_1 C4_1 C3_1 118.6(2) . . ?
C5_1 C4_1 H4_1 120.7 . . ?
C3_1 C4_1 H4_1 120.7 . . ?
C4_1 C5_1 C6_1 122.3(2) . . ?
C4_1 C5_1 H5_1 118.9 . . ?
C6_1 C5_1 H5_1 118.9 . . ?
C5_1 C6_1 C1_1 119.0(2) . . ?
C5_1 C6_1 C7_1 115.2(2) . . ?
C1_1 C6_1 C7_1 125.8(2) . . ?
N1_1 C7_1 C6_1 127.1(2) . . ?
N1_1 C7_1 H7_1 116.5 . . ?
C6_1 C7_1 H7_1 116.5 . . ?
N1_1 C8_1 C9_1 115.41(19) . . ?
N1_1 C8_1 C10_1 108.41(19) . . ?
C9_1 C8_1 C10_1 108.8(2) . . ?
N1_1 C8_1 P1_1 102.40(15) . . ?
C9_1 C8_1 P1_1 109.78(17) . . ?
C10_1 C8_1 P1_1 112.00(16) . . ?
C8_1 C9_1 H9A_1 109.5 . . ?
C8_1 C9_1 H9B_1 109.5 . . ?
H9A_1 C9_1 H9B_1 109.5 . . ?
C8_1 C9_1 H9C_1 109.5 . . ?
H9A_1 C9_1 H9C_1 109.5 . . ?
H9B_1 C9_1 H9C_1 109.5 . . ?
C8_1 C10_1 H10A_1 109.5 . . ?
C8_1 C10_1 H10B_1 109.5 . . ?
H10A_1 C10_1 H10B_1 109.5 . . ?
C8_1 C10_1 H10C_1 109.5 . . ?
H10A_1 C10_1 H10C_1 109.5 . . ?
H10B_1 C10_1 H10C_1 109.5 . . ?
O3_2 P1_2 O2_2 114.41(9) . . ?
O3_2 P1_2 O4_2 109.22(9) . . ?
O2_2 P1_2 O4_2 114.56(9) . . ?
O3_2 P1_2 C8_2 109.12(11) . . ?
O2_2 P1_2 C8_2 107.12(10) . . ?
O4_2 P1_2 C8_2 101.49(10) . . ?
C1_2 O1_2 Ni3 126.06(15) . . ?
C1_2 O1_2 Ni4 133.89(15) . 3_666 ?
Ni3 O1_2 Ni4 97.55(7) . 3_666 ?
P1_2 O2_2 Ni1 128.10(10) . . ?
P1_2 O2_2 Na1 126.71(9) . 2_556 ?
Ni1 O2_2 Na1 94.83(6) . 2_556 ?
P1_2 O4_2 Ni2 118.38(9) . . ?
P1_2 O4_2 Ni3 110.88(8) . . ?
Ni2 O4_2 Ni3 125.63(8) . . ?
C7_2 N1_2 C8_2 118.3(2) . . ?
C7_2 N1_2 Ni3 124.12(17) . . ?
C8_2 N1_2 Ni3 117.37(14) . . ?
O1_2 C1_2 C2_2 119.9(2) . . ?
O1_2 C1_2 C6_2 123.0(2) . . ?
C2_2 C1_2 C6_2 117.1(2) . . ?
C3_2 C2_2 C1_2 121.6(2) . . ?
C3_2 C2_2 H2_2 119.2 . . ?
C1_2 C2_2 H2_2 119.2 . . ?
C2_2 C3_2 C4_2 121.1(3) . . ?
C2_2 C3_2 H3_2 119.4 . . ?
C4_2 C3_2 H3_2 119.4 . . ?
C5_2 C4_2 C3_2 118.3(3) . . ?
C5_2 C4_2 H4_2 120.9 . . ?
C3_2 C4_2 H4_2 120.9 . . ?
C4_2 C5_2 C6_2 122.4(3) . . ?
C4_2 C5_2 H5_2 118.8 . . ?
C6_2 C5_2 H5_2 118.8 . . ?
C5_2 C6_2 C1_2 119.4(2) . . ?
C5_2 C6_2 C7_2 114.6(2) . . ?
C1_2 C6_2 C7_2 126.0(2) . . ?
N1_2 C7_2 C6_2 126.9(2) . . ?
N1_2 C7_2 H7_2 116.6 . . ?
C6_2 C7_2 H7_2 116.6 . . ?
N1_2 C8_2 C9_2 113.9(2) . . ?
N1_2 C8_2 C10_2 107.1(2) . . ?
C9_2 C8_2 C10_2 111.3(2) . . ?
N1_2 C8_2 P1_2 105.22(15) . . ?
C9_2 C8_2 P1_2 108.89(18) . . ?
C10_2 C8_2 P1_2 110.31(17) . . ?
C8_2 C9_2 H9A_2 109.5 . . ?
C8_2 C9_2 H9B_2 109.5 . . ?
H9A_2 C9_2 H9B_2 109.5 . . ?
C8_2 C9_2 H9C_2 109.5 . . ?
H9A_2 C9_2 H9C_2 109.5 . . ?
H9B_2 C9_2 H9C_2 109.5 . . ?
C8_2 C10_2 H10A_2 109.5 . . ?
C8_2 C10_2 H10B_2 109.5 . . ?
H10A_2 C10_2 H10B_2 109.5 . . ?
C8_2 C10_2 H10C_2 109.5 . . ?
H10A_2 C10_2 H10C_2 109.5 . . ?
H10B_2 C10_2 H10C_2 109.5 . . ?
O3_3 P1_3 O4_3 112.10(9) . . ?
O3_3 P1_3 O2_3 114.11(9) . . ?
O4_3 P1_3 O2_3 112.16(9) . . ?
O3_3 P1_3 C8_3 107.78(10) . . ?
O4_3 P1_3 C8_3 107.60(10) . . ?
O2_3 P1_3 C8_3 102.32(9) . . ?
C1_3 O1_3 Ni2 127.01(14) . . ?
C1_3 O1_3 Ni1 133.50(14) . . ?
Ni2 O1_3 Ni1 96.86(7) . . ?
P1_3 O2_3 Ni2 110.90(8) . . ?
P1_3 O2_3 Ni4 126.71(9) . . ?
Ni2 O2_3 Ni4 121.78(7) . . ?
P1_3 O3_3 Ni3 126.45(9) . 3_666 ?
P1_3 O4_3 Ni3 129.79(9) . . ?
P1_3 O4_3 Ni4 129.54(9) . 3_666 ?
Ni3 O4_3 Ni4 93.29(6) . 3_666 ?
C7_3 N1_3 C8_3 119.24(19) . . ?
C7_3 N1_3 Ni2 123.89(16) . . ?
C8_3 N1_3 Ni2 116.88(14) . . ?
O1_3 C1_3 C2_3 120.0(2) . . ?
O1_3 C1_3 C6_3 122.6(2) . . ?
C2_3 C1_3 C6_3 117.5(2) . . ?
C3_3 C2_3 C1_3 121.4(2) . . ?
C3_3 C2_3 H2_3 119.3 . . ?
C1_3 C2_3 H2_3 119.3 . . ?
C2_3 C3_3 C4_3 121.2(2) . . ?
C2_3 C3_3 H3_3 119.4 . . ?
C4_3 C3_3 H3_3 119.4 . . ?
C5_3 C4_3 C3_3 118.7(2) . . ?
C5_3 C4_3 H4_3 120.6 . . ?
C3_3 C4_3 H4_3 120.6 . . ?
C4_3 C5_3 C6_3 121.9(2) . . ?
C4_3 C5_3 H5_3 119.0 . . ?
C6_3 C5_3 H5_3 119.0 . . ?
C5_3 C6_3 C1_3 119.3(2) . . ?
C5_3 C6_3 C7_3 115.7(2) . . ?
C1_3 C6_3 C7_3 124.9(2) . . ?
N1_3 C7_3 C6_3 126.9(2) . . ?
N1_3 C7_3 H7_3 116.5 . . ?
C6_3 C7_3 H7_3 116.5 . . ?
N1_3 C8_3 C10_3 107.94(18) . . ?
N1_3 C8_3 C9_3 114.5(2) . . ?
C10_3 C8_3 C9_3 111.6(2) . . ?
N1_3 C8_3 P1_3 103.87(14) . . ?
C10_3 C8_3 P1_3 108.56(16) . . ?
C9_3 C8_3 P1_3 109.94(16) . . ?
C8_3 C9_3 H9A_3 109.5 . . ?
C8_3 C9_3 H9B_3 109.5 . . ?
H9A_3 C9_3 H9B_3 109.5 . . ?
C8_3 C9_3 H9C_3 109.5 . . ?
H9A_3 C9_3 H9C_3 109.5 . . ?
H9B_3 C9_3 H9C_3 109.5 . . ?
C8_3 C10_3 H10A_3 109.5 . . ?
C8_3 C10_3 H10B_3 109.5 . . ?
H10A_3 C10_3 H10B_3 109.5 . . ?
C8_3 C10_3 H10C_3 109.5 . . ?
H10A_3 C10_3 H10C_3 109.5 . . ?
H10B_3 C10_3 H10C_3 109.5 . . ?
C1_4 O1_4 Na1 148.20(19) . . ?
C1_4 O1_4 H1_4 109(2) . . ?
Na1 O1_4 H1_4 103(2) . . ?
O1_4 C1_4 H1A_4 109.5 . . ?
O1_4 C1_4 H1B_4 109.5 . . ?
H1A_4 C1_4 H1B_4 109.5 . . ?
O1_4 C1_4 H1C_4 109.5 . . ?
H1A_4 C1_4 H1C_4 109.5 . . ?
H1B_4 C1_4 H1C_4 109.5 . . ?
C1_5 O1_5 Na1 132.64(18) . . ?
C1_5 O1_5 H1_5 111(3) . . ?
Na1 O1_5 H1_5 116(3) . . ?
O1_5 C1_5 H1A_5 109.5 . . ?
O1_5 C1_5 H1B_5 109.5 . . ?
H1A_5 C1_5 H1B_5 109.5 . . ?
O1_5 C1_5 H1C_5 109.5 . . ?
H1A_5 C1_5 H1C_5 109.5 . . ?
H1B_5 C1_5 H1C_5 109.5 . . ?
C1_6 O1_6 Ni1 128.76(16) . . ?
C1_6 O1_6 H1_6 108(2) . . ?
Ni1 O1_6 H1_6 103(2) . . ?
O1_6 C1_6 H1A_6 109.5 . . ?
O1_6 C1_6 H1B_6 109.5 . . ?
H1A_6 C1_6 H1B_6 109.5 . . ?
O1_6 C1_6 H1C_6 109.5 . . ?
H1A_6 C1_6 H1C_6 109.5 . . ?
H1B_6 C1_6 H1C_6 109.5 . . ?
C1_7 O1_7 Ni4 118.26(16) . . ?
C1_7 O1_7 H1_7 112(2) . . ?
Ni4 O1_7 H1_7 102(2) . . ?
O1_7 C1_7 H1A_7 109.5 . . ?
O1_7 C1_7 H1B_7 109.5 . . ?
H1A_7 C1_7 H1B_7 109.5 . . ?
O1_7 C1_7 H1C_7 109.5 . . ?
H1A_7 C1_7 H1C_7 109.5 . . ?
H1B_7 C1_7 H1C_7 109.5 . . ?
C1_8 O1_8 Ni3 118.70(16) . . ?
C1_8 O1_8 H1_8 104(2) . . ?
Ni3 O1_8 H1_8 97(2) . . ?
O1_8 C1_8 H1A_8 109.5 . . ?
O1_8 C1_8 H1B_8 109.5 . . ?
H1A_8 C1_8 H1B_8 109.5 . . ?
O1_8 C1_8 H1C_8 109.5 . . ?
H1A_8 C1_8 H1C_8 109.5 . . ?
H1B_8 C1_8 H1C_8 109.5 . . ?

loop_
_geom_bond_atom_site_label_1
_geom_bond_atom_site_label_2
_geom_bond_distance
_geom_bond_site_symmetry_2
_geom_bond_publ_flag
Ni1 O1_1 1.9829(16) . ?
Ni1 N1_1 2.059(2) . ?
Ni1 O2_2 2.0662(16) . ?
Ni1 O2_1 2.0887(15) . ?
Ni1 O1_6 2.1093(17) . ?
Ni1 O1_3 2.1383(16) . ?
Ni1 Na1 3.3267(10) 2_556 ?
Ni2 O1_3 1.9765(16) . ?
Ni2 O4_2 1.9943(16) . ?
Ni2 N1_3 2.0105(19) . ?
Ni2 O2_1 2.0367(15) . ?
Ni2 O2_3 2.0377(15) . ?
Ni3 O1_2 2.0045(16) . ?
Ni3 N1_2 2.011(2) . ?
Ni3 O4_2 2.0733(15) . ?
Ni3 O4_3 2.0796(15) . ?
Ni3 O3_3 2.1144(16) 3_666 ?
Ni3 O1_8 2.1932(18) . ?
Ni4 O4_1 2.0293(16) . ?
Ni4 O2_3 2.0488(15) . ?
Ni4 O1_2 2.0745(16) 3_666 ?
Ni4 O1_7 2.0796(17) . ?
Ni4 O1 2.1108(17) . ?
Ni4 O4_3 2.1400(15) 3_666 ?
Na1 O1_4 2.309(2) . ?
Na1 O1_5 2.341(2) . ?
Na1 O3_1 2.3713(18) . ?
Na1 O1_1 2.3767(19) 2_546 ?
Na1 O2_2 2.4389(18) 2_546 ?
Na1 Ni1 3.3267(10) 2_546 ?
Na1 H1_4 2.64(3) . ?
O1 H1 0.848(17) . ?
O1 H2 0.848(17) . ?
P1_1 O4_1 1.5104(17) . ?
P1_1 O3_1 1.5111(16) . ?
P1_1 O2_1 1.5680(16) . ?
P1_1 C8_1 1.850(2) . ?
O1_1 C1_1 1.309(3) . ?
O1_1 Na1 2.3767(19) 2_556 ?
N1_1 C7_1 1.286(3) . ?
N1_1 C8_1 1.496(3) . ?
C1_1 C2_1 1.414(3) . ?
C1_1 C6_1 1.437(3) . ?
C2_1 C3_1 1.376(4) . ?
C2_1 H2_1 0.9500 . ?
C3_1 C4_1 1.396(4) . ?
C3_1 H3_1 0.9500 . ?
C4_1 C5_1 1.385(4) . ?
C4_1 H4_1 0.9500 . ?
C5_1 C6_1 1.412(3) . ?
C5_1 H5_1 0.9500 . ?
C6_1 C7_1 1.442(3) . ?
C7_1 H7_1 0.9500 . ?
C8_1 C9_1 1.525(3) . ?
C8_1 C10_1 1.530(3) . ?
C9_1 H9A_1 0.9800 . ?
C9_1 H9B_1 0.9800 . ?
C9_1 H9C_1 0.9800 . ?
C10_1 H10A_1 0.9800 . ?
C10_1 H10B_1 0.9800 . ?
C10_1 H10C_1 0.9800 . ?
P1_2 O3_2 1.5155(18) . ?
P1_2 O2_2 1.5187(16) . ?
P1_2 O4_2 1.5644(16) . ?
P1_2 C8_2 1.841(2) . ?
O1_2 C1_2 1.325(3) . ?
O1_2 Ni4 2.0745(16) 3_666 ?
O2_2 Na1 2.4389(18) 2_556 ?
N1_2 C7_2 1.276(3) . ?
N1_2 C8_2 1.496(3) . ?
C1_2 C2_2 1.410(3) . ?
C1_2 C6_2 1.417(4) . ?
C2_2 C3_2 1.380(4) . ?
C2_2 H2_2 0.9500 . ?
C3_2 C4_2 1.388(4) . ?
C3_2 H3_2 0.9500 . ?
C4_2 C5_2 1.366(4) . ?
C4_2 H4_2 0.9500 . ?
C5_2 C6_2 1.408(4) . ?
C5_2 H5_2 0.9500 . ?
C6_2 C7_2 1.448(3) . ?
C7_2 H7_2 0.9500 . ?
C8_2 C9_2 1.526(3) . ?
C8_2 C10_2 1.530(4) . ?
C9_2 H9A_2 0.9800 . ?
C9_2 H9B_2 0.9800 . ?
C9_2 H9C_2 0.9800 . ?
C10_2 H10A_2 0.9800 . ?
C10_2 H10B_2 0.9800 . ?
C10_2 H10C_2 0.9800 . ?
P1_3 O3_3 1.5184(16) . ?
P1_3 O4_3 1.5385(16) . ?
P1_3 O2_3 1.5399(15) . ?
P1_3 C8_3 1.834(2) . ?
O1_3 C1_3 1.320(3) . ?
O3_3 Ni3 2.1144(16) 3_666 ?
O4_3 Ni4 2.1399(15) 3_666 ?
N1_3 C7_3 1.281(3) . ?
N1_3 C8_3 1.493(3) . ?
C1_3 C2_3 1.408(3) . ?
C1_3 C6_3 1.424(3) . ?
C2_3 C3_3 1.378(4) . ?
C2_3 H2_3 0.9500 . ?
C3_3 C4_3 1.391(4) . ?
C3_3 H3_3 0.9500 . ?
C4_3 C5_3 1.371(4) . ?
C4_3 H4_3 0.9500 . ?
C5_3 C6_3 1.409(3) . ?
C5_3 H5_3 0.9500 . ?
C6_3 C7_3 1.443(3) . ?
C7_3 H7_3 0.9500 . ?
C8_3 C10_3 1.531(3) . ?
C8_3 C9_3 1.535(3) . ?
C9_3 H9A_3 0.9800 . ?
C9_3 H9B_3 0.9800 . ?
C9_3 H9C_3 0.9800 . ?
C10_3 H10A_3 0.9800 . ?
C10_3 H10B_3 0.9800 . ?
C10_3 H10C_3 0.9800 . ?
O1_4 C1_4 1.388(4) . ?
O1_4 H1_4 0.864(18) . ?
C1_4 H1A_4 0.9800 . ?
C1_4 H1B_4 0.9800 . ?
C1_4 H1C_4 0.9800 . ?
O1_5 C1_5 1.386(4) . ?
O1_5 H1_5 0.828(18) . ?
C1_5 H1A_5 0.9800 . ?
C1_5 H1B_5 0.9800 . ?
C1_5 H1C_5 0.9800 . ?
O1_6 C1_6 1.409(3) . ?
O1_6 H1_6 0.846(18) . ?
C1_6 H1A_6 0.9800 . ?
C1_6 H1B_6 0.9800 . ?
C1_6 H1C_6 0.9800 . ?
O1_7 C1_7 1.439(3) . ?
O1_7 H1_7 0.827(18) . ?
C1_7 H1A_7 0.9800 . ?
C1_7 H1B_7 0.9800 . ?
C1_7 H1C_7 0.9800 . ?
O1_8 C1_8 1.446(3) . ?
O1_8 H1_8 0.821(17) . ?
C1_8 H1A_8 0.9800 . ?
C1_8 H1B_8 0.9800 . ?
C1_8 H1C_8 0.9800 . ?

loop_
_geom_torsion_atom_site_label_1
_geom_torsion_atom_site_label_2
_geom_torsion_atom_site_label_3
_geom_torsion_atom_site_label_4
_geom_torsion
_geom_torsion_site_symmetry_1
_geom_torsion_site_symmetry_2
_geom_torsion_site_symmetry_3
_geom_torsion_site_symmetry_4
_geom_torsion_publ_flag
O4_1 P1_1 O2_1 Ni2 -46.98(13) . . . . ?
O3_1 P1_1 O2_1 Ni2 -174.64(10) . . . . ?
C8_1 P1_1 O2_1 Ni2 70.46(13) . . . . ?
O4_1 P1_1 O2_1 Ni1 -162.92(9) . . . . ?
O3_1 P1_1 O2_1 Ni1 69.41(11) . . . . ?
C8_1 P1_1 O2_1 Ni1 -45.49(11) . . . . ?
O4_1 P1_1 O3_1 Na1 -19.1(2) . . . . ?
O2_1 P1_1 O3_1 Na1 105.6(2) . . . . ?
C8_1 P1_1 O3_1 Na1 -144.04(19) . . . . ?
O3_1 P1_1 O4_1 Ni4 98.06(13) . . . . ?
O2_1 P1_1 O4_1 Ni4 -27.26(14) . . . . ?
C8_1 P1_1 O4_1 Ni4 -138.40(12) . . . . ?
Ni1 O1_1 C1_1 C2_1 -171.84(17) . . . . ?
Na1 O1_1 C1_1 C2_1 -16.9(3) 2_556 . . . ?
Ni1 O1_1 C1_1 C6_1 8.5(3) . . . . ?
Na1 O1_1 C1_1 C6_1 163.53(18) 2_556 . . . ?
O1_1 C1_1 C2_1 C3_1 178.7(2) . . . . ?
C6_1 C1_1 C2_1 C3_1 -1.7(4) . . . . ?
C1_1 C2_1 C3_1 C4_1 0.7(4) . . . . ?
C2_1 C3_1 C4_1 C5_1 1.0(4) . . . . ?
C3_1 C4_1 C5_1 C6_1 -1.5(4) . . . . ?
C4_1 C5_1 C6_1 C1_1 0.4(4) . . . . ?
C4_1 C5_1 C6_1 C7_1 -179.5(2) . . . . ?
O1_1 C1_1 C6_1 C5_1 -179.2(2) . . . . ?
C2_1 C1_1 C6_1 C5_1 1.1(3) . . . . ?
O1_1 C1_1 C6_1 C7_1 0.7(4) . . . . ?
C2_1 C1_1 C6_1 C7_1 -178.9(2) . . . . ?
C8_1 N1_1 C7_1 C6_1 -179.0(2) . . . . ?
Ni1 N1_1 C7_1 C6_1 -3.1(3) . . . . ?
C5_1 C6_1 C7_1 N1_1 176.4(2) . . . . ?
C1_1 C6_1 C7_1 N1_1 -3.5(4) . . . . ?
C7_1 N1_1 C8_1 C9_1 24.5(3) . . . . ?
Ni1 N1_1 C8_1 C9_1 -151.54(17) . . . . ?
C7_1 N1_1 C8_1 C10_1 -97.8(2) . . . . ?
Ni1 N1_1 C8_1 C10_1 86.2(2) . . . . ?
C7_1 N1_1 C8_1 P1_1 143.66(19) . . . . ?
Ni1 N1_1 C8_1 P1_1 -32.33(18) . . . . ?
O4_1 P1_1 C8_1 N1_1 164.33(13) . . . . ?
O3_1 P1_1 C8_1 N1_1 -68.50(16) . . . . ?
O2_1 P1_1 C8_1 N1_1 48.13(16) . . . . ?
O4_1 P1_1 C8_1 C9_1 -72.58(18) . . . . ?
O3_1 P1_1 C8_1 C9_1 54.59(19) . . . . ?
O2_1 P1_1 C8_1 C9_1 171.22(16) . . . . ?
O4_1 P1_1 C8_1 C10_1 48.38(19) . . . . ?
O3_1 P1_1 C8_1 C10_1 175.55(16) . . . . ?
O2_1 P1_1 C8_1 C10_1 -67.82(18) . . . . ?
O3_2 P1_2 O2_2 Ni1 -98.96(13) . . . . ?
O4_2 P1_2 O2_2 Ni1 28.26(16) . . . . ?
C8_2 P1_2 O2_2 Ni1 139.97(12) . . . . ?
O3_2 P1_2 O2_2 Na1 36.96(15) . . . 2_556 ?
O4_2 P1_2 O2_2 Na1 164.17(10) . . . 2_556 ?
C8_2 P1_2 O2_2 Na1 -84.11(13) . . . 2_556 ?
O3_2 P1_2 O4_2 Ni2 84.32(11) . . . . ?
O2_2 P1_2 O4_2 Ni2 -45.51(13) . . . . ?
C8_2 P1_2 O4_2 Ni2 -160.55(11) . . . . ?
O3_2 P1_2 O4_2 Ni3 -71.84(11) . . . . ?
O2_2 P1_2 O4_2 Ni3 158.33(9) . . . . ?
C8_2 P1_2 O4_2 Ni3 43.30(11) . . . . ?
Ni3 O1_2 C1_2 C2_2 -171.49(19) . . . . ?
Ni4 O1_2 C1_2 C2_2 -13.7(4) 3_666 . . . ?
Ni3 O1_2 C1_2 C6_2 9.8(3) . . . . ?
Ni4 O1_2 C1_2 C6_2 167.66(18) 3_666 . . . ?
O1_2 C1_2 C2_2 C3_2 -178.5(3) . . . . ?
C6_2 C1_2 C2_2 C3_2 0.3(4) . . . . ?
C1_2 C2_2 C3_2 C4_2 1.9(5) . . . . ?
C2_2 C3_2 C4_2 C5_2 -3.1(5) . . . . ?
C3_2 C4_2 C5_2 C6_2 2.0(5) . . . . ?
C4_2 C5_2 C6_2 C1_2 0.1(4) . . . . ?
C4_2 C5_2 C6_2 C7_2 179.2(3) . . . . ?
O1_2 C1_2 C6_2 C5_2 177.4(2) . . . . ?
C2_2 C1_2 C6_2 C5_2 -1.3(4) . . . . ?
O1_2 C1_2 C6_2 C7_2 -1.6(4) . . . . ?
C2_2 C1_2 C6_2 C7_2 179.7(3) . . . . ?
C8_2 N1_2 C7_2 C6_2 -177.7(2) . . . . ?
Ni3 N1_2 C7_2 C6_2 -3.4(4) . . . . ?
C5_2 C6_2 C7_2 N1_2 179.1(3) . . . . ?
C1_2 C6_2 C7_2 N1_2 -1.9(5) . . . . ?
C7_2 N1_2 C8_2 C9_2 -40.5(3) . . . . ?
Ni3 N1_2 C8_2 C9_2 144.78(18) . . . . ?
C7_2 N1_2 C8_2 C10_2 82.9(3) . . . . ?
Ni3 N1_2 C8_2 C10_2 -91.8(2) . . . . ?
C7_2 N1_2 C8_2 P1_2 -159.70(19) . . . . ?
Ni3 N1_2 C8_2 P1_2 25.6(2) . . . . ?
O3_2 P1_2 C8_2 N1_2 71.94(17) . . . . ?
O2_2 P1_2 C8_2 N1_2 -163.70(14) . . . . ?
O4_2 P1_2 C8_2 N1_2 -43.27(17) . . . . ?
O3_2 P1_2 C8_2 C9_2 -50.48(19) . . . . ?
O2_2 P1_2 C8_2 C9_2 73.88(19) . . . . ?
O4_2 P1_2 C8_2 C9_2 -165.69(17) . . . . ?
O3_2 P1_2 C8_2 C10_2 -172.86(16) . . . . ?
O2_2 P1_2 C8_2 C10_2 -48.50(19) . . . . ?
O4_2 P1_2 C8_2 C10_2 71.93(18) . . . . ?
O3_3 P1_3 O2_3 Ni2 160.05(8) . . . . ?
O4_3 P1_3 O2_3 Ni2 -71.10(11) . . . . ?
C8_3 P1_3 O2_3 Ni2 43.93(11) . . . . ?
O3_3 P1_3 O2_3 Ni4 -28.78(14) . . . . ?
O4_3 P1_3 O2_3 Ni4 100.08(12) . . . . ?
C8_3 P1_3 O2_3 Ni4 -144.90(11) . . . . ?
O4_3 P1_3 O3_3 Ni3 -98.52(12) . . . 3_666 ?
O2_3 P1_3 O3_3 Ni3 30.37(14) . . . 3_666 ?
C8_3 P1_3 O3_3 Ni3 143.26(11) . . . 3_666 ?
O3_3 P1_3 O4_3 Ni3 136.75(11) . . . . ?
O2_3 P1_3 O4_3 Ni3 6.85(15) . . . . ?
C8_3 P1_3 O4_3 Ni3 -104.92(13) . . . . ?
O3_3 P1_3 O4_3 Ni4 -4.92(15) . . . 3_666 ?
O2_3 P1_3 O4_3 Ni4 -134.81(11) . . . 3_666 ?
C8_3 P1_3 O4_3 Ni4 113.41(12) . . . 3_666 ?
Ni2 O1_3 C1_3 C2_3 168.53(16) . . . . ?
Ni1 O1_3 C1_3 C2_3 11.4(3) . . . . ?
Ni2 O1_3 C1_3 C6_3 -12.6(3) . . . . ?
Ni1 O1_3 C1_3 C6_3 -169.80(16) . . . . ?
O1_3 C1_3 C2_3 C3_3 179.9(2) . . . . ?
C6_3 C1_3 C2_3 C3_3 1.0(4) . . . . ?
C1_3 C2_3 C3_3 C4_3 -0.4(4) . . . . ?
C2_3 C3_3 C4_3 C5_3 -0.5(4) . . . . ?
C3_3 C4_3 C5_3 C6_3 0.8(4) . . . . ?
C4_3 C5_3 C6_3 C1_3 -0.1(4) . . . . ?
C4_3 C5_3 C6_3 C7_3 -178.1(3) . . . . ?
O1_3 C1_3 C6_3 C5_3 -179.6(2) . . . . ?
C2_3 C1_3 C6_3 C5_3 -0.8(3) . . . . ?
O1_3 C1_3 C6_3 C7_3 -1.9(4) . . . . ?
C2_3 C1_3 C6_3 C7_3 177.0(2) . . . . ?
C8_3 N1_3 C7_3 C6_3 -174.3(2) . . . . ?
Ni2 N1_3 C7_3 C6_3 5.7(4) . . . . ?
C5_3 C6_3 C7_3 N1_3 -176.8(2) . . . . ?
C1_3 C6_3 C7_3 N1_3 5.4(4) . . . . ?
C7_3 N1_3 C8_3 C10_3 91.7(2) . . . . ?
Ni2 N1_3 C8_3 C10_3 -88.31(19) . . . . ?
C7_3 N1_3 C8_3 C9_3 -33.3(3) . . . . ?
Ni2 N1_3 C8_3 C9_3 146.74(16) . . . . ?
C7_3 N1_3 C8_3 P1_3 -153.19(18) . . . . ?
Ni2 N1_3 C8_3 P1_3 26.81(18) . . . . ?
O3_3 P1_3 C8_3 N1_3 -164.97(13) . . . . ?
O4_3 P1_3 C8_3 N1_3 73.95(15) . . . . ?
O2_3 P1_3 C8_3 N1_3 -44.36(16) . . . . ?
O3_3 P1_3 C8_3 C10_3 -50.29(17) . . . . ?
O4_3 P1_3 C8_3 C10_3 -171.37(15) . . . . ?
O2_3 P1_3 C8_3 C10_3 70.32(17) . . . . ?
O3_3 P1_3 C8_3 C9_3 72.02(18) . . . . ?
O4_3 P1_3 C8_3 C9_3 -49.06(19) . . . . ?
O2_3 P1_3 C8_3 C9_3 -167.38(16) . . . . ?
